data_2205609
loop_
_publ_author_name
'Shang, Jian'
'Wang, Qing-Min'
'Song, Hai-Bin'
'Huang, Run-Qiu'
'Chen, Li'
'Mao, Chun-Hui'

_publ_section_title
2-Benzoyl-1-<i>tert</i>-butyl-2-(1,2-dibenzoyl-2-<i>tert</i>-butylhydrazinosulfanyl)-1-(3,5-dimethylbenzoyl)hydrazine
_journal_issue 4
_journal_name_full 'Acta Crystallographica Section E'
_journal_page_first o936
_journal_page_last o938
_journal_paper_doi 10.1107/S1600536805006537
_journal_volume 61
_journal_year 2005
_chemical_formula_iupac 'C38 H42 N4 O4 S'
_chemical_formula_moiety 'C38 H42 N4 O4 S'
_chemical_formula_sum 'C38 H42 N4 O4 S'
_chemical_formula_weight 650.82
_chemical_name_systematic
;
2-Benzoyl-1-tert-butyl-2-(2-tert-butyl-1,2-dibenzoylhydrazinosulfanyl)-
1-(3,5-dimethylbenzoyl)hydrazine
;
_space_group_IT_number 14
_symmetry_cell_setting monoclinic
_symmetry_space_group_name_Hall '-P 2ybc'
_symmetry_space_group_name_H-M 'P 1 21/c 1'
_atom_sites_solution_hydrogens geom
_atom_sites_solution_primary direct
_atom_sites_solution_secondary difmap
_cell_angle_alpha 90.00
_cell_angle_beta 112.678(2)
_cell_angle_gamma 90.00
_cell_formula_units_Z 4
_cell_length_a 15.641(2)
_cell_length_b 14.2886(18)
_cell_length_c 17.112(2)
_cell_measurement_reflns_used 3695
_cell_measurement_temperature 293(2)
_cell_measurement_theta_max 21.20
_cell_measurement_theta_min 2.58
_cell_volume 3528.7(8)
_computing_cell_refinement 'SAINT (Bruker, 1999)'
_computing_data_collection 'SMART (Bruker, 1998)'
_computing_data_reduction SAINT
_computing_molecular_graphics 'SHELXTL (Bruker, 1999)'
_computing_publication_material SHELXTL
_computing_structure_refinement 'SHELXL97 (Sheldrick, 1997)'
_computing_structure_solution 'SHELXS97 (Sheldrick, 1997)'
_diffrn_ambient_temperature 293(2)
_diffrn_measured_fraction_theta_full 0.999
_diffrn_measured_fraction_theta_max 0.999
_diffrn_measurement_device_type 'Bruker SMART1000 CCD area-detector'
_diffrn_measurement_method '\f and \w'
_diffrn_radiation_monochromator graphite
_diffrn_radiation_source 'fine-focus sealed tube'
_diffrn_radiation_type MoK\a
_diffrn_radiation_wavelength 0.71073
_diffrn_reflns_av_R_equivalents 0.0494
_diffrn_reflns_av_sigmaI/netI 0.0637
_diffrn_reflns_limit_h_max 13
_diffrn_reflns_limit_h_min -19
_diffrn_reflns_limit_k_max 17
_diffrn_reflns_limit_k_min -15
_diffrn_reflns_limit_l_max 21
_diffrn_reflns_limit_l_min -20
_diffrn_reflns_number 20399
_diffrn_reflns_theta_full 26.43
_diffrn_reflns_theta_max 26.43
_diffrn_reflns_theta_min 1.41
_exptl_absorpt_coefficient_mu 0.136
_exptl_absorpt_correction_T_max 0.980
_exptl_absorpt_correction_T_min 0.831
_exptl_absorpt_correction_type multi-scan
_exptl_absorpt_process_details '(SADABS; Sheldrick, 1996)'
_exptl_crystal_colour colorless
_exptl_crystal_density_diffrn 1.225
_exptl_crystal_density_method 'not measured'
_exptl_crystal_description block
_exptl_crystal_F_000 1384
_exptl_crystal_size_max 0.24
_exptl_crystal_size_mid 0.20
_exptl_crystal_size_min 0.16
_refine_diff_density_max 0.18
_refine_diff_density_min -0.22
_refine_ls_extinction_method none
_refine_ls_goodness_of_fit_ref 1.040
_refine_ls_hydrogen_treatment constr
_refine_ls_matrix_type full
_refine_ls_number_parameters 432
_refine_ls_number_reflns 7258
_refine_ls_number_restraints 0
_refine_ls_restrained_S_all 1.040
_refine_ls_R_factor_all 0.113
_refine_ls_R_factor_gt 0.045
_refine_ls_shift/su_max 0.001
_refine_ls_shift/su_mean 0.000
_refine_ls_structure_factor_coef Fsqd
_refine_ls_weighting_details 'calc w = 1/[\s^2^(Fo^2^)+(0.06P)^2^] where P = (Fo^2^+2Fc^2^)/3'
_refine_ls_weighting_scheme calc
_refine_ls_wR_factor_gt 0.104
_refine_ls_wR_factor_ref 0.137
_reflns_number_gt 3786
_reflns_number_total 7258
_reflns_threshold_expression I>2\s(I)
_cod_data_source_file wk6044.cif
_cod_data_source_block I
_cod_original_cell_volume 3528.5(8)
_cod_original_sg_symbol_H-M 'P 21/c'
_cod_database_code 2205609
_cod_database_fobs_code 2205609

loop_
_symmetry_equiv_pos_as_xyz
'x, y, z'
'-x, y+1/2, -z+1/2'
'-x, -y, -z'
'x, -y-1/2, z-1/2'

loop_
_atom_site_label
_atom_site_fract_x
_atom_site_fract_y
_atom_site_fract_z
_atom_site_U_iso_or_equiv
_atom_site_adp_type
_atom_site_calc_flag
_atom_site_refinement_flags
_atom_site_occupancy
_atom_site_type_symbol
S1 0.18276(4) 0.09890(4) 0.10579(4) 0.04380(18) Uani d . 1 S
O1 0.29865(12) 0.28107(12) 0.06513(12) 0.0624(5) Uani d . 1 O
O2 0.05065(13) 0.10526(12) -0.07091(12) 0.0809(7) Uani d . 1 O
O3 0.43902(12) 0.07635(13) 0.14164(10) 0.0625(5) Uani d . 1 O
O4 0.26605(16) -0.17598(12) 0.05474(12) 0.0886(7) Uani d . 1 O
N1 0.15804(12) 0.28328(11) 0.07351(11) 0.0387(5) Uani d . 1 N
N2 0.14677(12) 0.19232(11) 0.03928(11) 0.0401(5) Uani d . 1 N
N3 0.28458(12) 0.06103(11) 0.10537(11) 0.0386(5) Uani d . 1 N
N4 0.28456(12) -0.01929(12) 0.05739(11) 0.0431(5) Uani d . 1 N
C1 0.32239(18) 0.44721(17) 0.18972(17) 0.0636(8) Uani d . 1 C
H1 0.3497 0.4001 0.2289 0.076 Uiso calc R 1 H
C2 0.3450(2) 0.5398(2) 0.2120(2) 0.0768(9) Uani d . 1 C
H2 0.3867 0.5549 0.2662 0.092 Uiso calc R 1 H
C3 0.3060(2) 0.6091(2) 0.1540(2) 0.0824(10) Uani d . 1 C
H3 0.3207 0.6714 0.1692 0.099 Uiso calc R 1 H
C4 0.2460(2) 0.58760(18) 0.0744(2) 0.0796(9) Uani d . 1 C
H4 0.2209 0.6350 0.0349 0.096 Uiso calc R 1 H
C5 0.2219(2) 0.49538(17) 0.05198(17) 0.0647(8) Uani d . 1 C
H5 0.1802 0.4811 -0.0024 0.078 Uiso calc R 1 H
C6 0.25971(16) 0.42423(15) 0.11004(15) 0.0466(6) Uani d . 1 C
C7 0.24138(17) 0.32377(15) 0.08267(14) 0.0432(6) Uani d . 1 C
C8 0.09228(16) 0.31254(15) 0.11553(15) 0.0487(6) Uani d . 1 C
C9 0.04404(19) 0.40447(16) 0.07732(19) 0.0683(8) Uani d . 1 C
H9A 0.0887 0.4542 0.0923 0.102 Uiso calc R 1 H
H9B -0.0029 0.4180 0.0989 0.102 Uiso calc R 1 H
H9C 0.0160 0.3988 0.0168 0.102 Uiso calc R 1 H
C10 0.1456(2) 0.3223(2) 0.21053(16) 0.0743(9) Uani d . 1 C
H10A 0.1809 0.2665 0.2322 0.111 Uiso calc R 1 H
H10B 0.1028 0.3317 0.2377 0.111 Uiso calc R 1 H
H10C 0.1867 0.3750 0.2217 0.111 Uiso calc R 1 H
C11 0.01709(19) 0.23853(18) 0.09930(19) 0.0709(8) Uani d . 1 C
H11A -0.0179 0.2330 0.0395 0.106 Uiso calc R 1 H
H11B -0.0234 0.2565 0.1269 0.106 Uiso calc R 1 H
H11C 0.0453 0.1794 0.1213 0.106 Uiso calc R 1 H
C12 0.08226(16) 0.18109(16) -0.04441(15) 0.0508(6) Uani d . 1 C
C13 0.05762(18) 0.26693(16) -0.09861(14) 0.0483(6) Uani d . 1 C
C14 0.1223(2) 0.31205(18) -0.12003(16) 0.0600(7) Uani d . 1 C
H14 0.1840 0.2934 -0.0962 0.072 Uiso calc R 1 H
C15 0.0963(2) 0.38597(19) -0.17739(16) 0.0693(8) Uani d . 1 C
H15 0.1403 0.4167 -0.1922 0.083 Uiso calc R 1 H
C16 0.0047(3) 0.4132(2) -0.21215(17) 0.0750(9) Uani d . 1 C
H16 -0.0131 0.4623 -0.2508 0.090 Uiso calc R 1 H
C17 -0.0596(2) 0.3689(2) -0.19025(19) 0.0790(10) Uani d . 1 C
H17 -0.1210 0.3887 -0.2130 0.095 Uiso calc R 1 H
C18 -0.03452(19) 0.29474(18) -0.13448(17) 0.0687(8) Uani d . 1 C
H18 -0.0791 0.2634 -0.1209 0.082 Uiso calc R 1 H
C19 0.37300(17) 0.09525(15) 0.15817(14) 0.0422(6) Uani d . 1 C
C20 0.38369(16) 0.14825(15) 0.23660(14) 0.0427(6) Uani d . 1 C
C21 0.45140(18) 0.21683(17) 0.26232(16) 0.0617(7) Uani d . 1 C
H21 0.4810 0.2346 0.2268 0.074 Uiso calc R 1 H
C22 0.4751(2) 0.2588(2) 0.34026(19) 0.0781(9) Uani d . 1 C
H22 0.5200 0.3054 0.3568 0.094 Uiso calc R 1 H
C23 0.4336(2) 0.2327(2) 0.39305(18) 0.0761(9) Uani d . 1 C
H23 0.4501 0.2615 0.4456 0.091 Uiso calc R 1 H
C24 0.3668(2) 0.1637(2) 0.36929(16) 0.0665(8) Uani d . 1 C
H24 0.3389 0.1454 0.4060 0.080 Uiso calc R 1 H
C25 0.34160(17) 0.12190(17) 0.29072(15) 0.0526(6) Uani d . 1 C
H25 0.2961 0.0758 0.2743 0.063 Uiso calc R 1 H
C26 0.28963(18) -0.01368(17) -0.02868(14) 0.0546(7) Uani d . 1 C
C27 0.3011(2) 0.08817(18) -0.04878(16) 0.0700(8) Uani d . 1 C
H27A 0.2485 0.1236 -0.0497 0.105 Uiso calc R 1 H
H27B 0.3055 0.0921 -0.1031 0.105 Uiso calc R 1 H
H27C 0.3565 0.1131 -0.0062 0.105 Uiso calc R 1 H
C28 0.2007(2) -0.0523(2) -0.09553(17) 0.0840(10) Uani d . 1 C
H28A 0.1968 -0.1182 -0.0868 0.126 Uiso calc R 1 H
H28B 0.2010 -0.0416 -0.1508 0.126 Uiso calc R 1 H
H28C 0.1483 -0.0213 -0.0911 0.126 Uiso calc R 1 H
C29 0.3740(2) -0.0698(2) -0.02618(18) 0.0808(9) Uani d . 1 C
H29A 0.4284 -0.0473 0.0191 0.121 Uiso calc R 1 H
H29B 0.3814 -0.0627 -0.0790 0.121 Uiso calc R 1 H
H29C 0.3650 -0.1348 -0.0171 0.121 Uiso calc R 1 H
C30 0.27883(18) -0.10227(17) 0.09388(16) 0.0537(7) Uani d . 1 C
C31 0.29158(19) -0.10267(15) 0.18538(16) 0.0512(6) Uani d . 1 C
C32 0.2164(2) -0.11522(16) 0.20802(19) 0.0646(8) Uani d . 1 C
H32 0.1568 -0.1166 0.1664 0.078 Uiso calc R 1 H
C33 0.2297(3) -0.12578(19) 0.2927(2) 0.0755(9) Uani d . 1 C
C34 0.3190(3) -0.1218(2) 0.3531(2) 0.0824(10) Uani d . 1 C
H34 0.3282 -0.1297 0.4097 0.099 Uiso calc R 1 H
C35 0.3951(2) -0.1067(2) 0.33262(18) 0.0762(9) Uani d . 1 C
C36 0.3799(2) -0.09913(17) 0.24762(17) 0.0617(7) Uani d . 1 C
H36 0.4303 -0.0915 0.2321 0.074 Uiso calc R 1 H
C37 0.1478(3) -0.1428(2) 0.3175(2) 0.1122(13) Uani d . 1 C
H37A 0.0919 -0.1228 0.2724 0.168 Uiso calc R 1 H
H37B 0.1560 -0.1081 0.3679 0.168 Uiso calc R 1 H
H37C 0.1437 -0.2084 0.3278 0.168 Uiso calc R 1 H
C38 0.4921(3) -0.0956(3) 0.4003(2) 0.1285(16) Uani d . 1 C
H38A 0.5273 -0.1514 0.4025 0.193 Uiso calc R 1 H
H38B 0.4883 -0.0856 0.4543 0.193 Uiso calc R 1 H
H38C 0.5221 -0.0431 0.3867 0.193 Uiso calc R 1 H

loop_
_atom_site_aniso_label
_atom_site_aniso_U_11
_atom_site_aniso_U_22
_atom_site_aniso_U_33
_atom_site_aniso_U_12
_atom_site_aniso_U_13
_atom_site_aniso_U_23
S1 0.0417(4) 0.0363(3) 0.0508(4) 0.0017(3) 0.0150(3) 0.0065(3)
O1 0.0471(11) 0.0507(10) 0.0920(14) -0.0024(9) 0.0295(10) -0.0076(9)
O2 0.0805(14) 0.0429(10) 0.0781(14) -0.0077(10) -0.0150(11) -0.0087(9)
O3 0.0428(11) 0.0921(14) 0.0526(11) 0.0001(9) 0.0184(9) -0.0125(9)
O4 0.154(2) 0.0363(10) 0.0727(13) -0.0017(11) 0.0410(13) -0.0064(9)
N1 0.0401(11) 0.0305(10) 0.0429(11) 0.0007(8) 0.0133(9) -0.0008(8)
N2 0.0390(11) 0.0296(10) 0.0447(11) 0.0010(8) 0.0081(9) 0.0005(8)
N3 0.0410(11) 0.0311(10) 0.0378(10) 0.0012(8) 0.0087(9) -0.0016(8)
N4 0.0544(12) 0.0324(10) 0.0379(11) 0.0026(9) 0.0127(9) -0.0018(8)
C1 0.0605(18) 0.0490(16) 0.0642(18) -0.0031(13) 0.0053(15) -0.0035(13)
C2 0.069(2) 0.065(2) 0.080(2) -0.0141(16) 0.0098(16) -0.0226(17)
C3 0.089(2) 0.0434(17) 0.113(3) -0.0164(16) 0.036(2) -0.0104(18)
C4 0.100(2) 0.0422(16) 0.093(3) -0.0055(16) 0.033(2) 0.0134(15)
C5 0.081(2) 0.0418(15) 0.0621(17) -0.0041(14) 0.0172(15) 0.0061(13)
C6 0.0464(15) 0.0365(13) 0.0515(15) -0.0043(11) 0.0131(12) 0.0016(11)
C7 0.0426(15) 0.0405(13) 0.0400(14) 0.0011(12) 0.0088(12) 0.0062(10)
C8 0.0533(16) 0.0421(14) 0.0569(16) 0.0025(12) 0.0281(13) -0.0004(12)
C9 0.075(2) 0.0455(15) 0.093(2) 0.0170(14) 0.0420(17) 0.0058(14)
C10 0.091(2) 0.087(2) 0.0566(19) -0.0044(17) 0.0413(17) -0.0038(15)
C11 0.0633(19) 0.0585(17) 0.104(2) 0.0014(14) 0.0467(17) 0.0014(16)
C12 0.0423(15) 0.0430(15) 0.0517(16) 0.0030(12) 0.0013(12) -0.0034(12)
C13 0.0506(16) 0.0428(14) 0.0382(14) 0.0062(12) 0.0025(12) -0.0044(11)
C14 0.0654(19) 0.0610(17) 0.0486(16) 0.0153(15) 0.0165(14) 0.0028(13)
C15 0.091(2) 0.0652(18) 0.0526(17) 0.0093(17) 0.0284(17) 0.0070(14)
C16 0.102(3) 0.0606(19) 0.0427(17) 0.0243(19) 0.0058(17) 0.0103(13)
C17 0.072(2) 0.070(2) 0.064(2) 0.0176(17) -0.0097(17) 0.0042(16)
C18 0.0574(19) 0.0566(17) 0.0663(19) 0.0020(14) -0.0047(15) 0.0008(14)
C19 0.0431(15) 0.0435(13) 0.0360(13) 0.0003(12) 0.0107(12) 0.0034(10)
C20 0.0415(14) 0.0433(13) 0.0354(13) 0.0027(11) 0.0062(11) 0.0000(11)
C21 0.0675(19) 0.0592(16) 0.0488(16) -0.0124(14) 0.0118(14) -0.0036(13)
C22 0.097(3) 0.0646(19) 0.0560(19) -0.0199(17) 0.0114(18) -0.0131(16)
C23 0.095(2) 0.070(2) 0.0450(17) 0.0099(18) 0.0069(17) -0.0172(15)
C24 0.076(2) 0.079(2) 0.0428(16) 0.0200(17) 0.0207(15) 0.0003(14)
C25 0.0519(16) 0.0592(16) 0.0436(15) 0.0054(12) 0.0152(13) 0.0014(12)
C26 0.0688(18) 0.0540(15) 0.0336(14) 0.0077(13) 0.0117(13) 0.0002(11)
C27 0.099(2) 0.0662(18) 0.0443(15) 0.0010(16) 0.0274(15) 0.0084(13)
C28 0.102(3) 0.076(2) 0.0479(17) -0.0014(18) -0.0009(16) -0.0101(15)
C29 0.098(2) 0.093(2) 0.0582(19) 0.0297(19) 0.0376(17) 0.0030(16)
C30 0.0665(17) 0.0364(14) 0.0534(16) 0.0060(13) 0.0179(13) 0.0002(13)
C31 0.0682(19) 0.0308(13) 0.0569(17) 0.0073(12) 0.0265(15) 0.0089(11)
C32 0.076(2) 0.0390(15) 0.085(2) -0.0064(13) 0.0377(17) -0.0059(14)
C33 0.105(3) 0.0533(18) 0.094(3) -0.0043(17) 0.067(2) -0.0006(16)
C34 0.119(3) 0.079(2) 0.066(2) 0.020(2) 0.054(2) 0.0242(17)
C35 0.085(2) 0.092(2) 0.0569(19) 0.0354(18) 0.0341(18) 0.0262(16)
C36 0.0707(19) 0.0652(17) 0.0571(18) 0.0253(15) 0.0333(15) 0.0203(14)
C37 0.144(3) 0.093(2) 0.147(3) -0.038(2) 0.109(3) -0.029(2)
C38 0.097(3) 0.216(5) 0.062(2) 0.060(3) 0.019(2) 0.033(3)

loop_
_atom_type_symbol
_atom_type_description
_atom_type_scat_dispersion_real
_atom_type_scat_dispersion_imag
_atom_type_scat_source
C C 0.0033 0.0016 'International Tables Vol C Tables 4.2.6.8 and 6.1.1.4'
H H 0.0000 0.0000 'International Tables Vol C Tables 4.2.6.8 and 6.1.1.4'
N N 0.0061 0.0033 'International Tables Vol C Tables 4.2.6.8 and 6.1.1.4'
O O 0.0106 0.0060 'International Tables Vol C Tables 4.2.6.8 and 6.1.1.4'
S S 0.1246 0.1234 'International Tables Vol C Tables 4.2.6.8 and 6.1.1.4'

loop_
_geom_angle_atom_site_label_1
_geom_angle_atom_site_label_2
_geom_angle_atom_site_label_3
_geom_angle
_geom_angle_publ_flag
N3 S1 N2 108.57(9) yes
C7 N1 N2 113.31(17) yes
C7 N1 C8 127.74(18) yes
N2 N1 C8 116.78(16) yes
C12 N2 N1 117.01(16) yes
C12 N2 S1 120.88(14) yes
N1 N2 S1 119.30(13) yes
N4 N3 C19 115.68(17) yes
N4 N3 S1 118.39(13) yes
C19 N3 S1 125.36(15) yes
C30 N4 N3 115.31(18) yes
C30 N4 C26 122.21(19) yes
N3 N4 C26 122.48(17) yes
C6 C1 C2 120.6(2) ?
C6 C1 H1 119.7 ?
C2 C1 H1 119.7 ?
C3 C2 C1 119.8(3) ?
C3 C2 H2 120.1 ?
C1 C2 H2 120.1 ?
C4 C3 C2 120.4(3) ?
C4 C3 H3 119.8 ?
C2 C3 H3 119.8 ?
C3 C4 C5 120.2(3) ?
C3 C4 H4 119.9 ?
C5 C4 H4 119.9 ?
C4 C5 C6 120.4(3) ?
C4 C5 H5 119.8 ?
C6 C5 H5 119.8 ?
C1 C6 C5 118.6(2) ?
C1 C6 C7 120.9(2) ?
C5 C6 C7 120.0(2) ?
O1 C7 N1 121.1(2) ?
O1 C7 C6 119.1(2) ?
N1 C7 C6 119.6(2) ?
C10 C8 N1 109.78(19) ?
C10 C8 C11 109.0(2) ?
N1 C8 C11 109.71(19) ?
C10 C8 C9 110.8(2) ?
N1 C8 C9 110.20(19) ?
C11 C8 C9 107.4(2) ?
C8 C9 H9A 109.5 ?
C8 C9 H9B 109.5 ?
H9A C9 H9B 109.5 ?
C8 C9 H9C 109.5 ?
H9A C9 H9C 109.5 ?
H9B C9 H9C 109.5 ?
C8 C10 H10A 109.5 ?
C8 C10 H10B 109.5 ?
H10A C10 H10B 109.5 ?
C8 C10 H10C 109.5 ?
H10A C10 H10C 109.5 ?
H10B C10 H10C 109.5 ?
C8 C11 H11A 109.5 ?
C8 C11 H11B 109.5 ?
H11A C11 H11B 109.5 ?
C8 C11 H11C 109.5 ?
H11A C11 H11C 109.5 ?
H11B C11 H11C 109.5 ?
O2 C12 N2 121.0(2) ?
O2 C12 C13 122.3(2) ?
N2 C12 C13 116.73(19) ?
C14 C13 C18 119.8(2) ?
C14 C13 C12 120.9(2) ?
C18 C13 C12 118.9(2) ?
C13 C14 C15 120.2(3) ?
C13 C14 H14 119.9 ?
C15 C14 H14 119.9 ?
C16 C15 C14 119.4(3) ?
C16 C15 H15 120.3 ?
C14 C15 H15 120.3 ?
C17 C16 C15 120.4(3) ?
C17 C16 H16 119.8 ?
C15 C16 H16 119.8 ?
C16 C17 C18 120.4(3) ?
C16 C17 H17 119.8 ?
C18 C17 H17 119.8 ?
C17 C18 C13 119.7(3) ?
C17 C18 H18 120.1 ?
C13 C18 H18 120.1 ?
O3 C19 N3 119.2(2) ?
O3 C19 C20 121.1(2) ?
N3 C19 C20 119.5(2) ?
C25 C20 C21 119.0(2) ?
C25 C20 C19 123.2(2) ?
C21 C20 C19 116.9(2) ?
C22 C21 C20 120.2(3) ?
C22 C21 H21 119.9 ?
C20 C21 H21 119.9 ?
C23 C22 C21 120.5(3) ?
C23 C22 H22 119.7 ?
C21 C22 H22 119.7 ?
C22 C23 C24 120.3(3) ?
C22 C23 H23 119.9 ?
C24 C23 H23 119.9 ?
C23 C24 C25 119.7(3) ?
C23 C24 H24 120.1 ?
C25 C24 H24 120.1 ?
C20 C25 C24 120.2(3) ?
C20 C25 H25 119.9 ?
C24 C25 H25 119.9 ?
N4 C26 C27 109.08(19) ?
N4 C26 C28 109.7(2) ?
C27 C26 C28 109.2(2) ?
N4 C26 C29 108.32(18) ?
C27 C26 C29 109.4(2) ?
C28 C26 C29 111.0(2) ?
C26 C27 H27A 109.5 ?
C26 C27 H27B 109.5 ?
H27A C27 H27B 109.5 ?
C26 C27 H27C 109.5 ?
H27A C27 H27C 109.5 ?
H27B C27 H27C 109.5 ?
C26 C28 H28A 109.5 ?
C26 C28 H28B 109.5 ?
H28A C28 H28B 109.5 ?
C26 C28 H28C 109.5 ?
H28A C28 H28C 109.5 ?
H28B C28 H28C 109.5 ?
C26 C29 H29A 109.5 ?
C26 C29 H29B 109.5 ?
H29A C29 H29B 109.5 ?
C26 C29 H29C 109.5 ?
H29A C29 H29C 109.5 ?
H29B C29 H29C 109.5 ?
O4 C30 N4 121.7(2) ?
O4 C30 C31 119.8(2) ?
N4 C30 C31 118.5(2) ?
C36 C31 C32 119.6(3) ?
C36 C31 C30 119.7(2) ?
C32 C31 C30 120.5(3) ?
C31 C32 C33 120.3(3) ?
C31 C32 H32 119.9 ?
C33 C32 H32 119.9 ?
C34 C33 C32 118.4(3) ?
C34 C33 C37 121.2(3) ?
C32 C33 C37 120.4(4) ?
C33 C34 C35 122.6(3) ?
C33 C34 H34 118.7 ?
C35 C34 H34 118.7 ?
C34 C35 C36 117.6(3) ?
C34 C35 C38 121.9(3) ?
C36 C35 C38 120.5(3) ?
C31 C36 C35 121.5(3) ?
C31 C36 H36 119.3 ?
C35 C36 H36 119.3 ?
C33 C37 H37A 109.5 ?
C33 C37 H37B 109.5 ?
H37A C37 H37B 109.5 ?
C33 C37 H37C 109.5 ?
H37A C37 H37C 109.5 ?
H37B C37 H37C 109.5 ?
C35 C38 H38A 109.5 ?
C35 C38 H38B 109.5 ?
H38A C38 H38B 109.5 ?
C35 C38 H38C 109.5 ?
H38A C38 H38C 109.5 ?
H38B C38 H38C 109.5 ?

loop_
_geom_bond_atom_site_label_1
_geom_bond_atom_site_label_2
_geom_bond_distance
_geom_bond_publ_flag
S1 N3 1.6846(19) yes
S1 N2 1.7029(17) yes
O1 C7 1.213(3) ?
O2 C12 1.205(3) ?
O3 C19 1.202(3) ?
O4 C30 1.223(3) ?
N1 C7 1.379(3) ?
N1 N2 1.408(2) yes
N1 C8 1.523(3) ?
N2 C12 1.407(3) ?
N3 N4 1.411(2) yes
N3 C19 1.416(3) ?
N4 C30 1.359(3) ?
N4 C26 1.507(3) ?
C1 C6 1.377(3) ?
C1 C2 1.385(3) ?
C1 H1 0.9300 ?
C2 C3 1.367(4) ?
C2 H2 0.9300 ?
C3 C4 1.359(4) ?
C3 H3 0.9300 ?
C4 C5 1.383(4) ?
C4 H4 0.9300 ?
C5 C6 1.385(3) ?
C5 H5 0.9300 ?
C6 C7 1.503(3) ?
C8 C10 1.521(3) ?
C8 C11 1.525(3) ?
C8 C9 1.530(3) ?
C9 H9A 0.9600 ?
C9 H9B 0.9600 ?
C9 H9C 0.9600 ?
C10 H10A 0.9600 ?
C10 H10B 0.9600 ?
C10 H10C 0.9600 ?
C11 H11A 0.9600 ?
C11 H11B 0.9600 ?
C11 H11C 0.9600 ?
C12 C13 1.496(3) ?
C13 C14 1.364(3) ?
C13 C18 1.389(3) ?
C14 C15 1.392(3) ?
C14 H14 0.9300 ?
C15 C16 1.379(4) ?
C15 H15 0.9300 ?
C16 C17 1.358(4) ?
C16 H16 0.9300 ?
C17 C18 1.378(4) ?
C17 H17 0.9300 ?
C18 H18 0.9300 ?
C19 C20 1.493(3) ?
C20 C25 1.379(3) ?
C20 C21 1.384(3) ?
C21 C22 1.376(4) ?
C21 H21 0.9300 ?
C22 C23 1.352(4) ?
C22 H22 0.9300 ?
C23 C24 1.379(4) ?
C23 H23 0.9300 ?
C24 C25 1.383(3) ?
C24 H24 0.9300 ?
C25 H25 0.9300 ?
C26 C27 1.522(3) ?
C26 C28 1.523(3) ?
C26 C29 1.531(4) ?
C27 H27A 0.9600 ?
C27 H27B 0.9600 ?
C27 H27C 0.9600 ?
C28 H28A 0.9600 ?
C28 H28B 0.9600 ?
C28 H28C 0.9600 ?
C29 H29A 0.9600 ?
C29 H29B 0.9600 ?
C29 H29C 0.9600 ?
C30 C31 1.500(3) ?
C31 C36 1.382(3) ?
C31 C32 1.384(4) ?
C32 C33 1.391(4) ?
C32 H32 0.9300 ?
C33 C34 1.380(4) ?
C33 C37 1.515(4) ?
C34 C35 1.381(4) ?
C34 H34 0.9300 ?
C35 C36 1.385(4) ?
C35 C38 1.521(4) ?
C36 H36 0.9300 ?
C37 H37A 0.9600 ?
C37 H37B 0.9600 ?
C37 H37C 0.9600 ?
C38 H38A 0.9600 ?
C38 H38B 0.9600 ?
C38 H38C 0.9600 ?

loop_
_geom_torsion_atom_site_label_1
_geom_torsion_atom_site_label_2
_geom_torsion_atom_site_label_3
_geom_torsion_atom_site_label_4
_geom_torsion
_geom_torsion_publ_flag
C7 N1 N2 C12 -108.5(2) ?
C8 N1 N2 C12 86.9(2) ?
C7 N1 N2 S1 90.35(19) ?
C8 N1 N2 S1 -74.2(2) ?
N3 S1 N2 C12 97.32(19) ?
N3 S1 N2 N1 -102.25(16) ?
N2 S1 N3 N4 -101.87(15) ?
N2 S1 N3 C19 87.14(18) ?
C19 N3 N4 C30 93.1(2) ?
S1 N3 N4 C30 -78.8(2) ?
C19 N3 N4 C26 -87.4(2) ?
S1 N3 N4 C26 100.7(2) ?
C6 C1 C2 C3 -1.0(5) ?
C1 C2 C3 C4 -0.8(5) ?
C2 C3 C4 C5 1.7(5) ?
C3 C4 C5 C6 -0.8(5) ?
C2 C1 C6 C5 1.8(4) ?
C2 C1 C6 C7 174.3(3) ?
C4 C5 C6 C1 -0.9(4) ?
C4 C5 C6 C7 -173.4(3) ?
N2 N1 C7 O1 -2.6(3) yes
C8 N1 C7 O1 159.9(2) ?
N2 N1 C7 C6 173.82(18) ?
C8 N1 C7 C6 -23.6(3) ?
C1 C6 C7 O1 -74.8(3) ?
C5 C6 C7 O1 97.6(3) yes
C1 C6 C7 N1 108.7(3) ?
C5 C6 C7 N1 -79.0(3) ?
C7 N1 C8 C10 -50.7(3) ?
N2 N1 C8 C10 111.4(2) ?
C7 N1 C8 C11 -170.4(2) ?
N2 N1 C8 C11 -8.3(3) ?
C7 N1 C8 C9 71.6(3) ?
N2 N1 C8 C9 -126.4(2) ?
N1 N2 C12 O2 -160.5(2) yes
S1 N2 C12 O2 0.3(3) ?
N1 N2 C12 C13 21.2(3) ?
S1 N2 C12 C13 -177.95(17) ?
O2 C12 C13 C14 -113.5(3) yes
N2 C12 C13 C14 64.8(3) ?
O2 C12 C13 C18 59.8(4) ?
N2 C12 C13 C18 -122.0(2) ?
C18 C13 C14 C15 0.2(4) ?
C12 C13 C14 C15 173.4(2) ?
C13 C14 C15 C16 0.1(4) ?
C14 C15 C16 C17 0.5(4) ?
C15 C16 C17 C18 -1.5(5) ?
C16 C17 C18 C13 1.8(4) ?
C14 C13 C18 C17 -1.2(4) ?
C12 C13 C18 C17 -174.5(2) ?
N4 N3 C19 O3 23.0(3) yes
S1 N3 C19 O3 -165.82(17) ?
N4 N3 C19 C20 -152.68(18) ?
S1 N3 C19 C20 18.5(3) ?
O3 C19 C20 C25 -133.1(3) ?
N3 C19 C20 C25 42.5(3) ?
O3 C19 C20 C21 35.6(3) yes
N3 C19 C20 C21 -148.8(2) ?
C25 C20 C21 C22 -1.0(4) ?
C19 C20 C21 C22 -170.1(2) ?
C20 C21 C22 C23 0.9(4) ?
C21 C22 C23 C24 0.0(5) ?
C22 C23 C24 C25 -0.8(4) ?
C21 C20 C25 C24 0.1(4) ?
C19 C20 C25 C24 168.6(2) ?
C23 C24 C25 C20 0.7(4) ?
C30 N4 C26 C27 -176.7(2) ?
N3 N4 C26 C27 3.8(3) ?
C30 N4 C26 C28 63.6(3) ?
N3 N4 C26 C28 -115.8(2) ?
C30 N4 C26 C29 -57.7(3) ?
N3 N4 C26 C29 122.9(2) ?
N3 N4 C30 O4 170.3(2) yes
C26 N4 C30 O4 -9.1(4) ?
N3 N4 C30 C31 -11.6(3) ?
C26 N4 C30 C31 168.9(2) ?
O4 C30 C31 C36 98.5(3) ?
N4 C30 C31 C36 -79.6(3) ?
O4 C30 C31 C32 -75.5(3) yes
N4 C30 C31 C32 106.4(3) ?
C36 C31 C32 C33 -1.1(4) ?
C30 C31 C32 C33 173.0(2) ?
C31 C32 C33 C34 1.1(4) ?
C31 C32 C33 C37 -177.9(2) ?
C32 C33 C34 C35 0.9(5) ?
C37 C33 C34 C35 179.8(3) ?
C33 C34 C35 C36 -2.7(5) ?
C33 C34 C35 C38 175.6(3) ?
C32 C31 C36 C35 -0.9(4) ?
C30 C31 C36 C35 -174.9(2) ?
C34 C35 C36 C31 2.7(4) ?
C38 C35 C36 C31 -175.6(3) ?

loop_
_cod_related_entry_id
_cod_related_entry_database
_cod_related_entry_code
1 ChemSpider 21129662
